data_4074448
loop_
_publ_author_name
'Tian, Xin'
'Goddard, Richard'
'P\"orschke, Klaus-Richard'

_publ_section_title
;
 (\b-Diketiminato)palladium Complexes
;
_journal_issue 25
_journal_name_full Organometallics
_journal_page_first 5854
_journal_paper_doi 10.1021/om0606486
_journal_volume 25
_journal_year 2006
_chemical_compound_source pentane
_chemical_formula_moiety 'C34 H48 N2 O2 Pd'
_chemical_formula_sum 'C34 H48 N2 O2 Pd'
_chemical_formula_weight 623.14
_chemical_melting_point 502
_chemical_name_systematic
; 
 (acetylacetonato)-(N-2,4-bis(2,6-isopropylphenylimino)-
 pentan-3-yl)palladium(ii)
;
_space_group_IT_number 14
_symmetry_cell_setting monoclinic
_symmetry_Int_Tables_number 14
_symmetry_space_group_name_Hall '-P 2ybc'
_symmetry_space_group_name_H-M 'P 1 21/c 1'
_atom_sites_solution_hydrogens geom
_atom_sites_solution_primary direct
_atom_sites_solution_secondary difmap
_audit_creation_date 2006-07-03
_cell_angle_alpha 90.00
_cell_angle_beta 107.205(1)
_cell_angle_gamma 90.00
_cell_formula_units_Z 4
_cell_length_a 18.0221(5)
_cell_length_b 10.6425(2)
_cell_length_c 17.2769(4)
_cell_measurement_reflns_used 70335
_cell_measurement_temperature 100
_cell_measurement_theta_max 31.51
_cell_measurement_theta_min 2.91
_cell_volume 3165.43(13)
_computing_cell_refinement 'Denzo / Scalepack (Otwinowski 1997)'
_computing_data_collection 'Collect software (Nonius, 1998)'
_computing_data_reduction 'Denzo / Scalepack (Otwinowski 1997)'
_computing_molecular_graphics 'DIAMOND (Crystal Impact GbR, 2005)'
_computing_structure_refinement 'SHELXL-97 (Sheldrick, 1997)'
_computing_structure_solution 'SHELXS-97 (Sheldrick, 1990)'
_diffrn_ambient_temperature 100
_diffrn_measured_fraction_theta_full 0.997
_diffrn_measured_fraction_theta_max 0.997
_diffrn_measurement_device_type 'Nonius KappaCCD'
_diffrn_measurement_method 'CCD \w-scan'
_diffrn_radiation_monochromator graphite
_diffrn_radiation_source '0.3 mm focus rotating anode'
_diffrn_radiation_type MoK\a
_diffrn_radiation_wavelength 0.71073
_diffrn_reflns_av_R_equivalents 0.0577
_diffrn_reflns_av_sigmaI/netI 0.0507
_diffrn_reflns_limit_h_max 26
_diffrn_reflns_limit_h_min -26
_diffrn_reflns_limit_k_max 15
_diffrn_reflns_limit_k_min -14
_diffrn_reflns_limit_l_max 25
_diffrn_reflns_limit_l_min -25
_diffrn_reflns_number 49431
_diffrn_reflns_theta_full 31.52
_diffrn_reflns_theta_max 31.52
_diffrn_reflns_theta_min 3.45
_diffrn_standards_decay_% 0.0
_diffrn_standards_number 0
_exptl_absorpt_coefficient_mu 0.617
_exptl_absorpt_correction_T_max 1.0
_exptl_absorpt_correction_T_min 0.8552
_exptl_absorpt_correction_type multi-scan
_exptl_absorpt_process_details 'Scalepack, Otwinowski (1997)'
_exptl_crystal_colour yellow
_exptl_crystal_density_diffrn 1.308
_exptl_crystal_density_meas ?
_exptl_crystal_density_method none
_exptl_crystal_description prism
_exptl_crystal_F_000 1312
_exptl_crystal_size_max 0.130
_exptl_crystal_size_mid 0.090
_exptl_crystal_size_min 0.024
_refine_diff_density_max 0.501
_refine_diff_density_min -0.729
_refine_diff_density_rms 0.087
_refine_ls_extinction_method none
_refine_ls_goodness_of_fit_ref 1.046
_refine_ls_hydrogen_treatment constr
_refine_ls_matrix_type full
_refine_ls_number_parameters 375
_refine_ls_number_reflns 10524
_refine_ls_number_restraints 0
_refine_ls_restrained_S_all 1.046
_refine_ls_R_factor_all 0.0649
_refine_ls_R_factor_gt 0.0394
_refine_ls_shift/su_max 0.001
_refine_ls_shift/su_mean 0.000
_refine_ls_structure_factor_coef Fsqd
_refine_ls_weighting_details 'calc w=1/[\s^2^(Fo^2^)+(0.0310P)^2^+2.4853P] where P=(Fo^2^+2Fc^2^)/3'
_refine_ls_weighting_scheme calc
_refine_ls_wR_factor_gt 0.0799
_refine_ls_wR_factor_ref 0.0880
_reflns_number_gt 7985
_reflns_number_total 10524
_reflns_threshold_expression I>2\s(I)
_cod_data_source_file om0606486si20060718_110611.cif
_cod_data_source_block 5369
_cod_depositor_comments
;
The following automatic conversions were performed:

'_exptl_crystal_density_meas' value 'none' was changed to '?' - the
value is perceived as not measured.

Automatic conversion script
Id: cif_fix_values 3008 2015-01-20 13:52:24Z robertas 
;
_cod_original_sg_symbol_Hall -P2ybc
_cod_database_code 4074448

loop_
_symmetry_equiv_pos_as_xyz
'x, y, z'
'-x, y+1/2, -z+1/2'
'-x, -y, -z'
'x, -y-1/2, z-1/2'

loop_
_atom_site_label
_atom_site_type_symbol
_atom_site_fract_x
_atom_site_fract_y
_atom_site_fract_z
_atom_site_U_iso_or_equiv
_atom_site_adp_type
_atom_site_occupancy
_atom_site_symmetry_multiplicity
_atom_site_calc_flag
_atom_site_refinement_flags
_atom_site_disorder_assembly
_atom_site_disorder_group
C1 C 0.10933(13) -0.0205(2) 0.48018(15) 0.0251(5) Uani 1 1 d . A 1
H1A H 0.0664 0.0098 0.4971 0.038 Uiso 1 1 calc R A 1
H1B H 0.1485 -0.0535 0.5262 0.038 Uiso 1 1 calc R A 1
H1C H 0.0917 -0.0856 0.4405 0.038 Uiso 1 1 calc R A 1
C2 C 0.14253(11) 0.08511(19) 0.44400(12) 0.0184(4) Uani 1 1 d . A 1
C3 C 0.20567(12) 0.07496(18) 0.40399(13) 0.0180(4) Uani 1 1 d . A 1
H3 H 0.1885 0.0337 0.3510 0.022 Uiso 1 1 calc R A 1
C4 C 0.28247(11) 0.03054(17) 0.45446(13) 0.0178(4) Uani 1 1 d . A 1
C5 C 0.33840(12) -0.0076(2) 0.40870(14) 0.0224(4) Uani 1 1 d . A 1
H5A H 0.3860 -0.0365 0.4463 0.034 Uiso 1 1 calc R A 1
H5B H 0.3489 0.0633 0.3793 0.034 Uiso 1 1 calc R A 1
H5C H 0.3159 -0.0739 0.3715 0.034 Uiso 1 1 calc R A 1
C6 C 0.06414(12) 0.25622(18) 0.47079(13) 0.0200(4) Uani 1 1 d . A 1
C7 C 0.07781(13) 0.2747(2) 0.55376(14) 0.0240(4) Uani 1 1 d . A 1
C8 C 0.01842(14) 0.3313(2) 0.57840(16) 0.0297(5) Uani 1 1 d . A 1
H8 H 0.0253 0.3432 0.6334 0.036 Uiso 1 1 calc R A 1
C9 C -0.05001(14) 0.3700(2) 0.52330(17) 0.0328(6) Uani 1 1 d . A 1
H9 H -0.0885 0.4076 0.5412 0.039 Uiso 1 1 calc R A 1
C10 C -0.06114(13) 0.3528(2) 0.44154(16) 0.0289(5) Uani 1 1 d . A 1
H10 H -0.1074 0.3796 0.4048 0.035 Uiso 1 1 calc R A 1
C11 C -0.00479(12) 0.2962(2) 0.41249(14) 0.0237(4) Uani 1 1 d . A 1
C12 C 0.15399(14) 0.2401(2) 0.61554(14) 0.0278(5) Uani 1 1 d . A 1
H12 H 0.1866 0.1986 0.5868 0.033 Uiso 1 1 calc R A 1
C13 C 0.19744(15) 0.3579(2) 0.65743(17) 0.0364(6) Uani 1 1 d . A 1
H13A H 0.2454 0.3333 0.6962 0.055 Uiso 1 1 calc R A 1
H13B H 0.1659 0.4018 0.6847 0.055 Uiso 1 1 calc R A 1
H13C H 0.2081 0.4120 0.6176 0.055 Uiso 1 1 calc R A 1
C14 C 0.14178(19) 0.1477(3) 0.67877(18) 0.0471(7) Uani 1 1 d . A 1
H14A H 0.1911 0.1273 0.7167 0.071 Uiso 1 1 calc R A 1
H14B H 0.1177 0.0725 0.6522 0.071 Uiso 1 1 calc R A 1
H14C H 0.1089 0.1855 0.7070 0.071 Uiso 1 1 calc R A 1
C15 C -0.01564(12) 0.2754(2) 0.32299(14) 0.0270(4) Uani 1 1 d . A 1
H15 H 0.0358 0.2796 0.3147 0.032 Uiso 1 1 calc R A 1
C16 C -0.06677(16) 0.3742(2) 0.26810(17) 0.0361(6) Uani 1 1 d . A 1
H16A H -0.0711 0.3556 0.2126 0.054 Uiso 1 1 calc R A 1
H16B H -0.0439 0.4558 0.2817 0.054 Uiso 1 1 calc R A 1
H16C H -0.1175 0.3734 0.2756 0.054 Uiso 1 1 calc R A 1
C17 C -0.04842(15) 0.1444(2) 0.29762(17) 0.0353(6) Uani 1 1 d . A 1
H17A H -0.0549 0.1326 0.2409 0.053 Uiso 1 1 calc R A 1
H17B H -0.0978 0.1360 0.3077 0.053 Uiso 1 1 calc R A 1
H17C H -0.0132 0.0823 0.3283 0.053 Uiso 1 1 calc R A 1
C18 C 0.37243(11) 0.00593(19) 0.58428(13) 0.0191(4) Uani 1 1 d . A 1
C19 C 0.43165(12) 0.09779(19) 0.59698(13) 0.0203(4) Uani 1 1 d . A 1
C20 C 0.50250(12) 0.0731(2) 0.65488(13) 0.0226(4) Uani 1 1 d . A 1
H20 H 0.5420 0.1325 0.6645 0.027 Uiso 1 1 calc R A 1
C21 C 0.51518(13) -0.0383(2) 0.69844(14) 0.0254(5) Uani 1 1 d . A 1
H21 H 0.5629 -0.0531 0.7367 0.030 Uiso 1 1 calc R A 1
C22 C 0.45690(13) -0.1274(2) 0.68497(14) 0.0246(4) Uani 1 1 d . A 1
H22 H 0.4660 -0.2019 0.7144 0.030 Uiso 1 1 calc R A 1
C23 C 0.38486(12) -0.10764(19) 0.62812(13) 0.0208(4) Uani 1 1 d . A 1
C24 C 0.41700(12) 0.2217(2) 0.55059(14) 0.0234(4) Uani 1 1 d . A 1
H24 H 0.3879 0.2027 0.4943 0.028 Uiso 1 1 calc R A 1
C25A C 0.3657(3) 0.3074(3) 0.5852(2) 0.0326(9) Uani 0.877(10) 1 d P A 1
H25A H 0.3566 0.3852 0.5557 0.049 Uiso 0.877(10) 1 calc PR A 1
H25B H 0.3916 0.3240 0.6414 0.049 Uiso 0.877(10) 1 calc PR A 1
H25C H 0.3170 0.2666 0.5801 0.049 Uiso 0.877(10) 1 calc PR A 1
C26A C 0.49074(18) 0.2912(4) 0.5497(3) 0.0444(13) Uani 0.877(10) 1 d P A 1
H26A H 0.4771 0.3679 0.5196 0.067 Uiso 0.877(10) 1 calc PR A 1
H26B H 0.5207 0.2393 0.5246 0.067 Uiso 0.877(10) 1 calc PR A 1
H26C H 0.5209 0.3101 0.6042 0.067 Uiso 0.877(10) 1 calc PR A 1
C25B C 0.4092(16) 0.3304(19) 0.6007(14) 0.028(6) Uani 0.123(10) 1 d P A 2
C26B C 0.4854(11) 0.2446(19) 0.5078(12) 0.020(5) Uani 0.123(10) 1 d P A 2
C27 C 0.32118(13) -0.2056(2) 0.61459(14) 0.0244(4) Uani 1 1 d . A 1
H27 H 0.2805 -0.1831 0.5649 0.029 Uiso 1 1 calc R A 1
C28 C 0.28501(18) -0.2052(3) 0.6838(2) 0.0505(8) Uani 1 1 d . A 1
H28A H 0.2448 -0.2676 0.6739 0.076 Uiso 1 1 calc R A 1
H28B H 0.2632 -0.1239 0.6875 0.076 Uiso 1 1 calc R A 1
H28C H 0.3242 -0.2238 0.7337 0.076 Uiso 1 1 calc R A 1
C29 C 0.34980(16) -0.3376(2) 0.60309(18) 0.0390(6) Uani 1 1 d . A 1
H29A H 0.3076 -0.3961 0.5945 0.059 Uiso 1 1 calc R A 1
H29B H 0.3906 -0.3613 0.6506 0.059 Uiso 1 1 calc R A 1
H29C H 0.3691 -0.3382 0.5569 0.059 Uiso 1 1 calc R A 1
C30 C 0.22463(14) 0.6755(2) 0.39738(16) 0.0324(5) Uani 1 1 d . A 1
H30A H 0.1915 0.7068 0.3468 0.049 Uiso 1 1 calc R A 1
H30B H 0.2725 0.7219 0.4123 0.049 Uiso 1 1 calc R A 1
H30C H 0.1992 0.6852 0.4386 0.049 Uiso 1 1 calc R A 1
C31 C 0.24150(12) 0.5383(2) 0.38855(14) 0.0229(4) Uani 1 1 d . A 1
C32 C 0.30799(13) 0.5081(2) 0.36601(14) 0.0255(5) Uani 1 1 d . A 1
H32 H 0.3402 0.5749 0.3627 0.031 Uiso 1 1 calc R A 1
C33 C 0.33127(13) 0.3901(2) 0.34812(14) 0.0246(4) Uani 1 1 d . A 1
C34 C 0.40024(16) 0.3794(2) 0.31630(19) 0.0404(7) Uani 1 1 d . A 1
H34A H 0.4316 0.3091 0.3414 0.061 Uiso 1 1 calc R A 1
H34B H 0.4305 0.4550 0.3285 0.061 Uiso 1 1 calc R A 1
H34C H 0.3826 0.3673 0.2587 0.061 Uiso 1 1 calc R A 1
N1 N 0.12302(9) 0.20117(16) 0.44088(10) 0.0181(3) Uani 1 1 d . A 1
N2 N 0.29681(9) 0.03248(15) 0.53164(11) 0.0175(3) Uani 1 1 d . A 1
O1 O 0.19261(8) 0.46167(14) 0.40103(9) 0.0228(3) Uani 1 1 d . A 1
O2 O 0.29840(8) 0.28527(14) 0.35304(9) 0.0235(3) Uani 1 1 d . A 1
Pd1 Pd 0.206492(9) 0.267714(14) 0.395856(10) 0.01742(5) Uani 1 1 d . A 1

loop_
_atom_site_aniso_label
_atom_site_aniso_U_11
_atom_site_aniso_U_22
_atom_site_aniso_U_33
_atom_site_aniso_U_23
_atom_site_aniso_U_13
_atom_site_aniso_U_12
C1 0.0203(10) 0.0206(10) 0.0367(13) 0.0028(9) 0.0120(9) -0.0012(8)
C2 0.0144(9) 0.0186(9) 0.0203(10) -0.0006(8) 0.0024(7) -0.0019(7)
C3 0.0176(9) 0.0146(9) 0.0225(10) -0.0011(7) 0.0069(8) -0.0012(7)
C4 0.0165(9) 0.0120(8) 0.0265(11) -0.0013(7) 0.0093(8) -0.0013(7)
C5 0.0216(10) 0.0214(10) 0.0272(11) -0.0019(8) 0.0116(9) 0.0021(8)
C6 0.0181(9) 0.0155(10) 0.0299(11) -0.0011(8) 0.0126(8) -0.0032(7)
C7 0.0271(10) 0.0180(9) 0.0303(11) -0.0004(9) 0.0136(9) -0.0020(8)
C8 0.0356(13) 0.0249(11) 0.0372(13) -0.0054(10) 0.0240(11) -0.0045(9)
C9 0.0287(12) 0.0235(11) 0.0569(17) -0.0054(11) 0.0290(12) -0.0031(9)
C10 0.0196(10) 0.0224(11) 0.0477(15) 0.0015(10) 0.0142(10) 0.0012(8)
C11 0.0182(9) 0.0200(10) 0.0346(12) 0.0003(9) 0.0106(9) -0.0014(7)
C12 0.0345(12) 0.0271(11) 0.0231(11) -0.0027(9) 0.0103(9) 0.0022(9)
C13 0.0332(13) 0.0332(13) 0.0416(15) -0.0051(11) 0.0088(12) 0.0006(10)
C14 0.0584(19) 0.0456(16) 0.0339(15) 0.0084(12) 0.0086(14) -0.0083(14)
C15 0.0185(9) 0.0325(11) 0.0295(11) 0.0017(10) 0.0063(8) 0.0031(9)
C16 0.0362(14) 0.0301(13) 0.0381(14) 0.0061(11) 0.0050(11) -0.0008(10)
C17 0.0342(13) 0.0299(13) 0.0379(15) -0.0004(11) 0.0047(11) 0.0083(10)
C18 0.0162(9) 0.0210(10) 0.0212(10) -0.0009(8) 0.0071(8) 0.0039(7)
C19 0.0167(9) 0.0216(10) 0.0239(10) -0.0004(8) 0.0081(8) 0.0027(7)
C20 0.0152(9) 0.0261(11) 0.0271(11) -0.0021(9) 0.0073(8) 0.0009(8)
C21 0.0185(10) 0.0333(12) 0.0246(11) 0.0029(9) 0.0068(9) 0.0084(8)
C22 0.0242(10) 0.0234(11) 0.0285(12) 0.0054(9) 0.0113(9) 0.0085(8)
C23 0.0217(10) 0.0187(10) 0.0238(11) 0.0009(8) 0.0094(8) 0.0039(8)
C24 0.0208(9) 0.0197(10) 0.0281(11) 0.0006(9) 0.0047(8) -0.0009(8)
C25A 0.037(2) 0.0224(14) 0.0373(17) -0.0039(12) 0.0095(15) 0.0041(13)
C26A 0.0282(15) 0.038(2) 0.065(3) 0.021(2) 0.0108(17) -0.0033(13)
C25B 0.024(12) 0.019(9) 0.041(12) 0.011(8) 0.012(10) 0.008(8)
C26B 0.029(9) 0.019(10) 0.013(8) 0.000(7) 0.005(7) -0.001(7)
C27 0.0259(10) 0.0194(10) 0.0279(11) 0.0011(8) 0.0080(9) 0.0004(8)
C28 0.0505(17) 0.0575(19) 0.0547(19) -0.0183(15) 0.0327(15) -0.0260(15)
C29 0.0429(15) 0.0210(12) 0.0496(17) 0.0008(11) 0.0080(13) 0.0021(10)
C30 0.0341(13) 0.0193(11) 0.0456(15) -0.0008(10) 0.0144(12) -0.0013(9)
C31 0.0222(10) 0.0194(10) 0.0253(11) 0.0010(8) 0.0041(9) -0.0009(8)
C32 0.0234(11) 0.0217(10) 0.0334(12) 0.0035(9) 0.0115(9) -0.0046(8)
C33 0.0229(10) 0.0252(11) 0.0281(12) 0.0052(9) 0.0114(9) -0.0004(8)
C34 0.0378(14) 0.0321(13) 0.0645(19) 0.0064(12) 0.0353(14) 0.0004(11)
N1 0.0150(7) 0.0195(8) 0.0200(8) -0.0007(6) 0.0058(6) -0.0012(6)
N2 0.0148(7) 0.0156(8) 0.0235(9) 0.0000(6) 0.0078(7) 0.0007(6)
O1 0.0218(8) 0.0197(7) 0.0284(8) 0.0014(6) 0.0096(6) 0.0001(6)
O2 0.0208(7) 0.0234(8) 0.0306(8) 0.0036(6) 0.0140(6) 0.0000(6)
Pd1 0.01568(7) 0.01695(7) 0.02069(8) 0.00094(6) 0.00704(5) -0.00039(6)

loop_
_atom_type_symbol
_atom_type_description
_atom_type_scat_dispersion_real
_atom_type_scat_dispersion_imag
_atom_type_scat_source
C C 0.0033 0.0016 'International Tables Vol C Tables 4.2.6.8 and 6.1.1.4'
H H 0.0000 0.0000 'International Tables Vol C Tables 4.2.6.8 and 6.1.1.4'
N N 0.0061 0.0033 'International Tables Vol C Tables 4.2.6.8 and 6.1.1.4'
O O 0.0106 0.0060 'International Tables Vol C Tables 4.2.6.8 and 6.1.1.4'
Pd Pd -0.9988 1.0072 'International Tables Vol C Tables 4.2.6.8 and 6.1.1.4'

loop_
_geom_angle_atom_site_label_1
_geom_angle_atom_site_label_2
_geom_angle_atom_site_label_3
_geom_angle
_geom_angle_publ_flag
N1 C2 C1 127.15(19) y
N1 C2 C3 106.62(17) y
C1 C2 C3 126.22(18) y
N1 C2 Pd1 52.39(10) y
C1 C2 Pd1 174.74(16) y
C3 C2 Pd1 54.59(10) y
C4 C3 C2 117.18(18) y
C4 C3 Pd1 109.56(13) y
C2 C3 Pd1 88.94(12) y
N2 C4 C3 118.31(18) y
N2 C4 C5 126.10(19) y
C3 C4 C5 115.53(18) y
C7 C6 C11 122.72(19) y
C7 C6 N1 120.19(19) y
C11 C6 N1 116.99(19) y
C6 C7 C8 117.1(2) y
C6 C7 C12 122.52(19) y
C8 C7 C12 120.4(2) y
C9 C8 C7 121.8(2) y
C10 C9 C8 119.8(2) y
C9 C10 C11 121.7(2) y
C10 C11 C6 117.0(2) y
C10 C11 C15 122.8(2) y
C6 C11 C15 120.25(18) y
C7 C12 C14 111.5(2) y
C7 C12 C13 111.21(19) y
C14 C12 C13 110.3(2) y
C11 C15 C17 110.4(2) y
C11 C15 C16 113.9(2) y
C17 C15 C16 109.8(2) y
C23 C18 C19 121.09(19) y
C23 C18 N2 118.90(18) y
C19 C18 N2 119.79(18) y
C20 C19 C18 117.99(19) y
C20 C19 C24 121.30(19) y
C18 C19 C24 120.67(18) y
C21 C20 C19 121.3(2) y
C22 C21 C20 120.0(2) y
C21 C22 C23 121.2(2) y
C22 C23 C18 118.39(19) y
C22 C23 C27 120.67(19) y
C18 C23 C27 120.94(19) y
C26A C24 C19 114.1(2) y
C26A C24 C25A 110.0(2) y
C19 C24 C25A 109.8(2) y
C23 C27 C28 110.94(19) y
C23 C27 C29 112.48(19) y
C28 C27 C29 110.1(2) y
O1 C31 C32 126.5(2) y
O1 C31 C30 115.8(2) y
C32 C31 C30 117.65(19) y
C33 C32 C31 127.5(2) y
O2 C33 C32 126.8(2) y
O2 C33 C34 114.1(2) y
C32 C33 C34 119.1(2) y
C2 N1 C6 126.96(17) y
C2 N1 Pd1 97.37(13) y
C6 N1 Pd1 135.33(13) y
C4 N2 C18 121.43(17) y
C31 O1 Pd1 122.18(14) y
C33 O2 Pd1 123.62(14) y
O2 Pd1 N1 164.56(6) y
O2 Pd1 C3 98.11(7) y
N1 Pd1 C3 66.53(7) y
O2 Pd1 O1 92.64(6) y
N1 Pd1 O1 102.63(6) y
C3 Pd1 O1 168.96(7) y
O2 Pd1 C2 134.32(6) y
N1 Pd1 C2 30.24(7) y
C3 Pd1 C2 36.47(7) y
O1 Pd1 C2 132.56(6) y

loop_
_geom_bond_atom_site_label_1
_geom_bond_atom_site_label_2
_geom_bond_distance
_geom_bond_publ_flag
C1 C2 1.494(3) y
C2 N1 1.281(3) y
C2 C3 1.500(3) y
C2 Pd1 2.523(2) y
C3 C4 1.478(3) y
C3 Pd1 2.0565(19) y
C4 N2 1.281(3) y
C4 C5 1.509(3) y
C6 C7 1.395(3) y
C6 C11 1.414(3) y
C6 N1 1.435(2) y
C7 C8 1.400(3) y
C7 C12 1.514(3) y
C8 C9 1.379(4) y
C9 C10 1.379(4) y
C10 C11 1.396(3) y
C11 C15 1.516(3) y
C12 C14 1.533(4) y
C12 C13 1.541(3) y
C15 C17 1.527(3) y
C15 C16 1.529(3) y
C18 C23 1.409(3) y
C18 C19 1.416(3) y
C18 N2 1.425(3) y
C19 C20 1.395(3) y
C19 C24 1.525(3) y
C20 C21 1.386(3) y
C21 C22 1.383(3) y
C22 C23 1.393(3) y
C23 C27 1.516(3) y
C24 C26A 1.525(4) y
C24 C25A 1.540(4) y
C27 C28 1.522(3) y
C27 C29 1.530(3) y
C30 C31 1.509(3) y
C31 O1 1.265(3) y
C31 C32 1.403(3) y
C32 C33 1.388(3) y
C33 O2 1.278(3) y
C33 C34 1.505(3) y
N1 Pd1 2.0154(16) y
O1 Pd1 2.0844(15) y
O2 Pd1 2.0127(14) y
